data_7051552
loop_
_publ_author_name
'Yang, Yong'
'Zhang, Ya-Zhou'
'Tang, Ya-Lin'
'Chen, Chuan-Feng'

_publ_section_title
;
 A programmed hydrogen bonding array self-assembles into a polymeric
 zipper-like architecture
;
_journal_issue 2
_journal_name_full 'New Journal of Chemistry'
_journal_page_first 140
_journal_paper_doi 10.1039/b515559b
_journal_volume 30
_journal_year 2006
_chemical_formula_sum 'C28 H46 N4 O6'
_chemical_formula_weight 534.69
_chemical_melting_point 201-2
_chemical_name_systematic
;
?
;
_space_group_IT_number 15
_symmetry_cell_setting monoclinic
_symmetry_space_group_name_Hall '-C 2yc'
_symmetry_space_group_name_H-M 'C 1 2/c 1'
_atom_sites_solution_hydrogens geom
_atom_sites_solution_primary direct
_atom_sites_solution_secondary difmap
_audit_creation_method SHELXL-97
_cell_angle_alpha 90.00
_cell_angle_beta 113.10(2)
_cell_angle_gamma 90.00
_cell_formula_units_Z 8
_cell_length_a 28.56(2)
_cell_length_b 14.706(10)
_cell_length_c 15.859(11)
_cell_measurement_reflns_used 572
_cell_measurement_temperature 293(2)
_cell_measurement_theta_max 20.76
_cell_measurement_theta_min 2.31
_cell_volume 6127(7)
_computing_cell_refinement 'Bruker SMART'
_computing_data_collection 'Bruker SMART'
_computing_data_reduction 'Bruker SAINT'
_computing_molecular_graphics 'Bruker SHELXTL'
_computing_publication_material 'Bruker SHELXTL'
_computing_structure_refinement 'SHELXL-97 (Sheldrick, 1997)'
_computing_structure_solution 'SHELXS-97 (Sheldrick, 1990)'
_diffrn_ambient_temperature 293(2)
_diffrn_measured_fraction_theta_full 0.999
_diffrn_measured_fraction_theta_max 0.999
_diffrn_measurement_device_type 'CCD area detector'
_diffrn_measurement_method 'phi and omega scans'
_diffrn_radiation_monochromator graphite
_diffrn_radiation_source 'fine-focus sealed tube'
_diffrn_radiation_type MoK\a
_diffrn_radiation_wavelength 0.71073
_diffrn_reflns_av_R_equivalents 0.1948
_diffrn_reflns_av_sigmaI/netI 0.2580
_diffrn_reflns_limit_h_max 26
_diffrn_reflns_limit_h_min -33
_diffrn_reflns_limit_k_max 17
_diffrn_reflns_limit_k_min -17
_diffrn_reflns_limit_l_max 18
_diffrn_reflns_limit_l_min -18
_diffrn_reflns_number 15422
_diffrn_reflns_theta_full 25.00
_diffrn_reflns_theta_max 25.00
_diffrn_reflns_theta_min 1.59
_exptl_absorpt_coefficient_mu 0.081
_exptl_absorpt_correction_T_max 1.000000
_exptl_absorpt_correction_T_min 0.886941
_exptl_absorpt_correction_type multi-scan
_exptl_absorpt_process_details SADABS
_exptl_crystal_colour colourless
_exptl_crystal_density_diffrn 1.159
_exptl_crystal_density_meas ?
_exptl_crystal_density_method 'not measured'
_exptl_crystal_description block
_exptl_crystal_F_000 2320
_exptl_crystal_size_max 0.20
_exptl_crystal_size_mid 0.18
_exptl_crystal_size_min 0.14
_refine_diff_density_max 0.511
_refine_diff_density_min -0.330
_refine_diff_density_rms 0.072
_refine_ls_extinction_method none
_refine_ls_goodness_of_fit_ref 1.008
_refine_ls_hydrogen_treatment mixed
_refine_ls_matrix_type full
_refine_ls_number_parameters 339
_refine_ls_number_reflns 5399
_refine_ls_number_restraints 34
_refine_ls_restrained_S_all 1.023
_refine_ls_R_factor_all 0.3462
_refine_ls_R_factor_gt 0.1250
_refine_ls_shift/su_max 0.001
_refine_ls_shift/su_mean 0.000
_refine_ls_structure_factor_coef Fsqd
_refine_ls_weighting_details 'calc w=1/[\s^2^(Fo^2^)+(0.1504P)^2^+0.0000P] where P=(Fo^2^+2Fc^2^)/3'
_refine_ls_weighting_scheme calc
_refine_ls_wR_factor_gt 0.2706
_refine_ls_wR_factor_ref 0.3791
_reflns_number_gt 1419
_reflns_number_total 5399
_reflns_threshold_expression >2sigma(I)
_cod_data_source_file b515559b.txt
_cod_data_source_block 040821g
_cod_depositor_comments
;
The following automatic conversions were performed:
'_symmetry_cell_setting' value 'Monoclinic' changed to 'monoclinic'
according to '/home/saulius/struct/CIF-dictionaries/cif_core.dic'
dictionary named 'cif_core.dic' version 2.4.1 from
2010-06-29.

'_exptl_absorpt_correction_type' value 'MULTI-SCAN' changed
to 'multi-scan' according to
'/home/saulius/struct/CIF-dictionaries/cif_core.dic' dictionary named
'cif_core.dic' version 2.4.1 from 2010-06-29.

Automatic conversion script
Id: cif_fix_enum 1527 2010-12-29 10:47:43Z saulius 

The following automatic conversions were performed:

'_exptl_crystal_density_meas' value 'NONE' was changed to '?' - the
value is perceived as not measured.

Automatic conversion script
Id: cif_fix_values 3008 2015-01-20 13:52:24Z robertas 
;
_cod_original_cell_volume 6127(8)
_cod_original_sg_symbol_H-M C2/c
_cod_database_code 7051552

loop_
_symmetry_equiv_pos_as_xyz
'x, y, z'
'-x, y, -z+1/2'
'x+1/2, y+1/2, z'
'-x+1/2, y+1/2, -z+1/2'
'-x, -y, -z'
'x, -y, z-1/2'
'-x+1/2, -y+1/2, -z'
'x+1/2, -y+1/2, z-1/2'

loop_
_atom_site_label
_atom_site_type_symbol
_atom_site_fract_x
_atom_site_fract_y
_atom_site_fract_z
_atom_site_U_iso_or_equiv
_atom_site_adp_type
_atom_site_occupancy
_atom_site_symmetry_multiplicity
_atom_site_calc_flag
_atom_site_refinement_flags
_atom_site_disorder_assembly
_atom_site_disorder_group
O1 O 0.2580(3) 1.1212(4) 0.4922(5) 0.099(2) Uani 1 1 d . . .
O2 O 0.2641(2) 0.8893(3) 0.6952(4) 0.077(2) Uani 1 1 d . . .
O3 O 0.1888(2) 0.9061(3) 0.4140(3) 0.0633(17) Uani 1 1 d . . .
O4 O 0.1341(2) 0.5967(4) 0.4111(4) 0.0688(18) Uani 1 1 d . . .
O5 O 0.2129(2) 0.5894(3) 0.6925(4) 0.077(2) Uani 1 1 d . . .
O6 O 0.1209(3) 0.3617(5) 0.4886(5) 0.107(3) Uani 1 1 d . . .
N1 N 0.2698(3) 1.0508(4) 0.6234(5) 0.072(2) Uani 1 1 d . . .
H1 H 0.2822 1.0496 0.6823 0.087 Uiso 1 1 calc R . .
N2 N 0.2429(3) 0.9789(4) 0.5720(4) 0.060(2) Uani 1 1 d . . .
H2 H 0.2262 0.9853 0.5140 0.072 Uiso 1 1 calc R . .
N3 N 0.1677(3) 0.5093(4) 0.5684(5) 0.065(2) Uani 1 1 d . . .
H3 H 0.1500 0.5089 0.5102 0.077 Uiso 1 1 calc R . .
N4 N 0.1731(3) 0.4303(4) 0.6177(5) 0.066(2) Uani 1 1 d . . .
H4 H 0.1907 0.4274 0.6758 0.080 Uiso 1 1 calc R . .
C1 C 0.3041(4) 1.2023(6) 0.6331(6) 0.088(3) Uani 1 1 d . . .
H1A H 0.3346 1.2122 0.6227 0.132 Uiso 1 1 calc R . .
H1B H 0.3128 1.1899 0.6969 0.132 Uiso 1 1 calc R . .
H1C H 0.2831 1.2556 0.6156 0.132 Uiso 1 1 calc R . .
C2 C 0.2757(4) 1.1230(6) 0.5772(7) 0.070(3) Uani 1 1 d . . .
C3 C 0.2425(3) 0.8994(5) 0.6117(6) 0.050(2) Uani 1 1 d . . .
C4 C 0.2127(3) 0.8247(5) 0.5524(5) 0.040(2) Uani 1 1 d . . .
C5 C 0.1864(3) 0.8265(5) 0.4556(5) 0.048(2) Uani 1 1 d . . .
C6 C 0.1604(3) 0.7509(5) 0.4094(5) 0.052(2) Uani 1 1 d . . .
H6 H 0.1428 0.7532 0.3461 0.062 Uiso 1 1 calc R . .
C7 C 0.1599(3) 0.6725(5) 0.4556(5) 0.048(2) Uani 1 1 d . . .
C8 C 0.1851(3) 0.6675(5) 0.5516(5) 0.047(2) Uani 1 1 d . . .
C9 C 0.2099(3) 0.7451(5) 0.5946(5) 0.050(2) Uani 1 1 d . . .
H9 H 0.2262 0.7432 0.6581 0.060 Uiso 1 1 calc R . .
C10 C 0.1890(3) 0.5848(5) 0.6083(6) 0.050(2) Uani 1 1 d . . .
C11 C 0.1490(4) 0.3586(6) 0.5688(8) 0.075(3) Uani 1 1 d . . .
C12 C 0.1612(4) 0.2711(6) 0.6219(7) 0.105(4) Uani 1 1 d . . .
H12A H 0.1357 0.2264 0.5909 0.158 Uiso 1 1 d R . .
H12B H 0.1619 0.2812 0.6822 0.158 Uiso 1 1 d R . .
H12C H 0.1938 0.2497 0.6265 0.158 Uiso 1 1 d R . .
C13 C 0.1637(4) 0.9142(5) 0.3172(6) 0.076(3) Uani 1 1 d D . .
H13A H 0.1277 0.9006 0.2981 0.091 Uiso 1 1 calc R . .
H13B H 0.1781 0.8718 0.2872 0.091 Uiso 1 1 calc R . .
C14 C 0.1706(4) 1.0112(5) 0.2912(6) 0.077(3) Uani 1 1 d D . .
H14A H 0.1635 1.0520 0.3328 0.093 Uiso 1 1 calc R . .
H14B H 0.2061 1.0193 0.3011 0.093 Uiso 1 1 calc R . .
C15 C 0.1384(7) 1.0403(9) 0.1941(8) 0.196(8) Uani 1 1 d D . .
H15A H 0.1086 1.0699 0.1966 0.235 Uiso 1 1 calc R . .
H15B H 0.1575 1.0873 0.1787 0.235 Uiso 1 1 calc R . .
C16 C 0.1198(7) 0.9795(9) 0.1160(9) 0.223(9) Uani 1 1 d D . .
H16A H 0.1006 0.9307 0.1285 0.268 Uiso 1 1 calc R . .
H16B H 0.1486 0.9525 0.1072 0.268 Uiso 1 1 calc R . .
C17 C 0.0860(5) 1.0284(10) 0.0280(9) 0.186(7) Uani 1 1 d D . .
H17A H 0.0504 1.0279 0.0195 0.223 Uiso 1 1 calc R . .
H17B H 0.0970 1.0904 0.0259 0.223 Uiso 1 1 calc R . .
C18 C 0.0958(7) 0.9683(14) -0.0398(15) 0.307(13) Uani 1 1 d DU . .
H18A H 0.1040 1.0064 -0.0820 0.368 Uiso 1 1 calc R . .
H18B H 0.1254 0.9310 -0.0070 0.368 Uiso 1 1 calc R . .
C19 C 0.0529(7) 0.9076(14) -0.0937(14) 0.291 Uiso 1 1 d D . .
H19A H 0.0246 0.9444 -0.1331 0.349 Uiso 1 1 calc R . .
H19B H 0.0418 0.8743 -0.0521 0.349 Uiso 1 1 calc R . .
C20 C 0.0674(7) 0.8399(12) -0.1527(12) 0.265(10) Uani 1 1 d DU . .
H20A H 0.0381 0.8048 -0.1890 0.398 Uiso 1 1 calc R . .
H20B H 0.0936 0.8000 -0.1138 0.398 Uiso 1 1 calc R . .
H20C H 0.0798 0.8724 -0.1924 0.398 Uiso 1 1 calc R . .
C21 C 0.1098(4) 0.5939(5) 0.3123(5) 0.070(3) Uani 1 1 d D . .
H21A H 0.1342 0.6070 0.2853 0.084 Uiso 1 1 calc R . .
H21B H 0.0824 0.6381 0.2900 0.084 Uiso 1 1 calc R . .
C22 C 0.0891(4) 0.4984(6) 0.2883(6) 0.089(3) Uani 1 1 d D . .
H22A H 0.0619 0.4888 0.3095 0.107 Uiso 1 1 calc R . .
H22B H 0.1158 0.4547 0.3191 0.107 Uiso 1 1 calc R . .
C23 C 0.0690(5) 0.4832(7) 0.1852(6) 0.118(4) Uani 1 1 d D . .
H23A H 0.0401 0.5231 0.1561 0.141 Uiso 1 1 calc R . .
H23B H 0.0952 0.5011 0.1641 0.141 Uiso 1 1 calc R . .
C24 C 0.0527(5) 0.3865(7) 0.1531(7) 0.130(5) Uani 1 1 d D . .
H24A H 0.0256 0.3684 0.1720 0.156 Uiso 1 1 calc R . .
H24B H 0.0812 0.3457 0.1821 0.156 Uiso 1 1 calc R . .
C25 C 0.0341(6) 0.3774(9) 0.0489(8) 0.157(6) Uani 1 1 d D . .
H25A H 0.0041 0.4150 0.0213 0.189 Uiso 1 1 calc R . .
H25B H 0.0602 0.4022 0.0306 0.189 Uiso 1 1 calc R . .
C26 C 0.0213(7) 0.2838(10) 0.0090(10) 0.205(8) Uani 1 1 d D . .
H26A H -0.0067 0.2601 0.0224 0.246 Uiso 1 1 calc R . .
H26B H 0.0505 0.2445 0.0387 0.246 Uiso 1 1 calc R . .
C27 C 0.0067(7) 0.2800(10) -0.0946(9) 0.193(7) Uani 1 1 d D . .
H27A H -0.0172 0.3290 -0.1223 0.232 Uiso 1 1 calc R . .
H27B H 0.0370 0.2926 -0.1061 0.232 Uiso 1 1 calc R . .
C28 C -0.0165(8) 0.1931(12) -0.1441(14) 0.283(11) Uani 1 1 d DU . .
H28A H 0.0068 0.1437 -0.1190 0.425 Uiso 1 1 calc R . .
H28B H -0.0235 0.1995 -0.2081 0.425 Uiso 1 1 calc R . .
H28C H -0.0477 0.1808 -0.1364 0.425 Uiso 1 1 calc R . .

loop_
_atom_site_aniso_label
_atom_site_aniso_U_11
_atom_site_aniso_U_22
_atom_site_aniso_U_33
_atom_site_aniso_U_23
_atom_site_aniso_U_13
_atom_site_aniso_U_12
O1 0.174(7) 0.064(4) 0.053(4) 0.006(4) 0.038(5) -0.018(4)
O2 0.135(6) 0.042(4) 0.038(4) -0.002(3) 0.017(4) -0.002(4)
O3 0.107(5) 0.039(3) 0.031(3) 0.002(3) 0.013(3) 0.000(3)
O4 0.100(5) 0.048(4) 0.048(4) 0.005(3) 0.017(3) -0.011(3)
O5 0.127(6) 0.047(4) 0.039(4) 0.005(3) 0.014(4) -0.009(4)
O6 0.154(7) 0.080(5) 0.055(5) -0.004(4) 0.007(5) -0.033(5)
N1 0.132(7) 0.038(4) 0.044(5) 0.007(4) 0.032(5) -0.010(5)
N2 0.100(6) 0.032(4) 0.042(4) -0.006(4) 0.021(4) -0.007(4)
N3 0.102(6) 0.038(4) 0.045(4) 0.001(4) 0.019(4) -0.008(4)
N4 0.115(7) 0.039(4) 0.044(4) 0.003(4) 0.031(4) -0.011(4)
C1 0.138(10) 0.052(6) 0.072(7) -0.002(5) 0.040(7) -0.030(6)
C2 0.099(8) 0.053(6) 0.059(7) -0.006(6) 0.030(6) -0.006(6)
C3 0.063(6) 0.042(5) 0.047(6) -0.001(5) 0.024(5) 0.009(5)
C4 0.065(6) 0.025(4) 0.028(5) 0.004(4) 0.016(4) 0.007(4)
C5 0.072(7) 0.033(5) 0.047(5) 0.008(4) 0.031(5) 0.013(5)
C6 0.074(7) 0.038(5) 0.034(5) -0.006(4) 0.012(4) 0.001(5)
C7 0.067(7) 0.029(5) 0.045(5) -0.006(4) 0.019(5) -0.001(5)
C8 0.065(6) 0.038(5) 0.037(5) 0.001(4) 0.019(4) 0.001(4)
C9 0.072(7) 0.046(5) 0.029(5) 0.003(4) 0.017(4) 0.006(5)
C10 0.076(7) 0.043(5) 0.031(5) 0.002(4) 0.022(5) 0.011(5)
C11 0.109(9) 0.047(6) 0.069(7) -0.001(6) 0.036(7) -0.023(6)
C12 0.161(11) 0.055(7) 0.101(9) 0.003(6) 0.054(8) -0.021(7)
C13 0.109(8) 0.067(7) 0.040(6) 0.010(5) 0.017(5) -0.002(6)
C14 0.121(9) 0.049(6) 0.059(6) 0.015(5) 0.032(6) -0.015(6)
C15 0.38(3) 0.093(10) 0.095(12) 0.035(9) 0.070(14) -0.051(13)
C16 0.33(3) 0.164(17) 0.153(18) 0.063(14) 0.069(18) -0.053(17)
C17 0.188(16) 0.244(19) 0.110(12) 0.099(13) 0.041(11) 0.029(13)
C18 0.301(16) 0.321(16) 0.307(16) 0.005(10) 0.127(10) 0.006(10)
C20 0.266(13) 0.273(13) 0.266(13) -0.007(9) 0.113(9) 0.012(9)
C21 0.095(7) 0.067(6) 0.030(5) 0.003(4) 0.005(5) -0.011(6)
C22 0.114(9) 0.078(8) 0.056(7) -0.006(6) 0.013(6) -0.025(7)
C23 0.163(12) 0.099(9) 0.068(8) -0.007(7) 0.020(8) -0.036(8)
C24 0.153(12) 0.109(10) 0.100(10) -0.030(8) 0.020(9) -0.031(9)
C25 0.189(15) 0.147(14) 0.113(12) -0.035(10) 0.035(11) -0.046(11)
C26 0.27(2) 0.149(15) 0.183(19) -0.061(14) 0.072(16) -0.057(14)
C27 0.29(2) 0.154(14) 0.086(11) -0.033(10) 0.021(12) 0.001(13)
C28 0.291(14) 0.279(14) 0.280(14) 0.005(9) 0.112(10) -0.006(9)

loop_
_atom_type_symbol
_atom_type_description
_atom_type_scat_dispersion_real
_atom_type_scat_dispersion_imag
_atom_type_scat_source
C C 0.0033 0.0016 'International Tables Vol C Tables 4.2.6.8 and 6.1.1.4'
H H 0.0000 0.0000 'International Tables Vol C Tables 4.2.6.8 and 6.1.1.4'
N N 0.0061 0.0033 'International Tables Vol C Tables 4.2.6.8 and 6.1.1.4'
O O 0.0106 0.0060 'International Tables Vol C Tables 4.2.6.8 and 6.1.1.4'

loop_
_geom_angle_atom_site_label_1
_geom_angle_atom_site_label_2
_geom_angle_atom_site_label_3
_geom_angle
_geom_angle_site_symmetry_1
_geom_angle_site_symmetry_3
_geom_angle_publ_flag
C5 O3 C13 119.8(6) . . ?
C7 O4 C21 120.9(6) . . ?
C2 N1 N2 116.6(7) . . ?
C2 N1 H1 121.7 . . ?
N2 N1 H1 121.7 . . ?
C3 N2 N1 120.2(7) . . ?
C3 N2 H2 119.9 . . ?
N1 N2 H2 119.9 . . ?
C10 N3 N4 121.1(7) . . ?
C10 N3 H3 119.5 . . ?
N4 N3 H3 119.5 . . ?
C11 N4 N3 114.8(7) . . ?
C11 N4 H4 122.6 . . ?
N3 N4 H4 122.6 . . ?
C2 C1 H1A 109.5 . . ?
C2 C1 H1B 109.5 . . ?
H1A C1 H1B 109.5 . . ?
C2 C1 H1C 109.5 . . ?
H1A C1 H1C 109.5 . . ?
H1B C1 H1C 109.5 . . ?
O1 C2 N1 119.6(9) . . ?
O1 C2 C1 123.7(9) . . ?
N1 C2 C1 116.7(9) . . ?
O2 C3 N2 121.4(8) . . ?
O2 C3 C4 121.0(7) . . ?
N2 C3 C4 117.5(7) . . ?
C9 C4 C5 115.9(7) . . ?
C9 C4 C3 117.1(7) . . ?
C5 C4 C3 127.0(7) . . ?
O3 C5 C6 123.8(7) . . ?
O3 C5 C4 115.8(7) . . ?
C6 C5 C4 120.4(7) . . ?
C7 C6 C5 120.8(8) . . ?
C7 C6 H6 119.6 . . ?
C5 C6 H6 119.6 . . ?
C6 C7 O4 121.8(7) . . ?
C6 C7 C8 121.0(8) . . ?
O4 C7 C8 117.2(7) . . ?
C9 C8 C7 116.0(7) . . ?
C9 C8 C10 118.4(7) . . ?
C7 C8 C10 125.6(8) . . ?
C4 C9 C8 125.9(7) . . ?
C4 C9 H9 117.0 . . ?
C8 C9 H9 117.0 . . ?
O5 C10 N3 121.6(8) . . ?
O5 C10 C8 119.0(8) . . ?
N3 C10 C8 119.4(7) . . ?
O6 C11 N4 124.3(9) . . ?
O6 C11 C12 122.2(10) . . ?
N4 C11 C12 113.5(9) . . ?
C11 C12 H12A 109.7 . . ?
C11 C12 H12B 109.6 . . ?
H12A C12 H12B 109.5 . . ?
C11 C12 H12C 109.1 . . ?
H12A C12 H12C 109.5 . . ?
H12B C12 H12C 109.5 . . ?
O3 C13 C14 107.9(7) . . ?
O3 C13 H13A 110.1 . . ?
C14 C13 H13A 110.1 . . ?
O3 C13 H13B 110.1 . . ?
C14 C13 H13B 110.1 . . ?
H13A C13 H13B 108.4 . . ?
C15 C14 C13 116.7(8) . . ?
C15 C14 H14A 108.1 . . ?
C13 C14 H14A 108.1 . . ?
C15 C14 H14B 108.1 . . ?
C13 C14 H14B 108.1 . . ?
H14A C14 H14B 107.3 . . ?
C16 C15 C14 124.6(11) . . ?
C16 C15 H15A 106.2 . . ?
C14 C15 H15A 106.2 . . ?
C16 C15 H15B 106.2 . . ?
C14 C15 H15B 106.2 . . ?
H15A C15 H15B 106.4 . . ?
C15 C16 C17 112.2(12) . . ?
C15 C16 H16A 109.2 . . ?
C17 C16 H16A 109.2 . . ?
C15 C16 H16B 109.2 . . ?
C17 C16 H16B 109.2 . . ?
H16A C16 H16B 107.9 . . ?
C18 C17 C16 98.5(15) . . ?
C18 C17 H17A 112.1 . . ?
C16 C17 H17A 112.1 . . ?
C18 C17 H17B 112.1 . . ?
C16 C17 H17B 112.1 . . ?
H17A C17 H17B 109.7 . . ?
C19 C18 C17 115.1(13) . . ?
C19 C18 H18A 108.5 . . ?
C17 C18 H18A 108.5 . . ?
C19 C18 H18B 108.5 . . ?
C17 C18 H18B 108.5 . . ?
H18A C18 H18B 107.5 . . ?
C18 C19 C20 112.6(13) . . ?
C18 C19 H19A 109.1 . . ?
C20 C19 H19A 109.1 . . ?
C18 C19 H19B 109.1 . . ?
C20 C19 H19B 109.1 . . ?
H19A C19 H19B 107.8 . . ?
C19 C20 H20A 109.5 . . ?
C19 C20 H20B 109.5 . . ?
H20A C20 H20B 109.5 . . ?
C19 C20 H20C 109.5 . . ?
H20A C20 H20C 109.5 . . ?
H20B C20 H20C 109.5 . . ?
O4 C21 C22 105.9(6) . . ?
O4 C21 H21A 110.6 . . ?
C22 C21 H21A 110.6 . . ?
O4 C21 H21B 110.6 . . ?
C22 C21 H21B 110.6 . . ?
H21A C21 H21B 108.7 . . ?
C21 C22 C23 110.6(7) . . ?
C21 C22 H22A 109.5 . . ?
C23 C22 H22A 109.5 . . ?
C21 C22 H22B 109.5 . . ?
C23 C22 H22B 109.5 . . ?
H22A C22 H22B 108.1 . . ?
C24 C23 C22 115.8(8) . . ?
C24 C23 H23A 108.3 . . ?
C22 C23 H23A 108.3 . . ?
C24 C23 H23B 108.3 . . ?
C22 C23 H23B 108.3 . . ?
H23A C23 H23B 107.4 . . ?
C23 C24 C25 112.0(9) . . ?
C23 C24 H24A 109.2 . . ?
C25 C24 H24A 109.2 . . ?
C23 C24 H24B 109.2 . . ?
C25 C24 H24B 109.2 . . ?
H24A C24 H24B 107.9 . . ?
C26 C25 C24 117.4(11) . . ?
C26 C25 H25A 107.9 . . ?
C24 C25 H25A 107.9 . . ?
C26 C25 H25B 107.9 . . ?
C24 C25 H25B 107.9 . . ?
H25A C25 H25B 107.2 . . ?
C25 C26 C27 113.9(12) . . ?
C25 C26 H26A 108.8 . . ?
C27 C26 H26A 108.8 . . ?
C25 C26 H26B 108.8 . . ?
C27 C26 H26B 108.8 . . ?
H26A C26 H26B 107.7 . . ?
C28 C27 C26 117.9(14) . . ?
C28 C27 H27A 107.8 . . ?
C26 C27 H27A 107.8 . . ?
C28 C27 H27B 107.8 . . ?
C26 C27 H27B 107.8 . . ?
H27A C27 H27B 107.2 . . ?
C27 C28 H28A 109.5 . . ?
C27 C28 H28B 109.5 . . ?
H28A C28 H28B 109.5 . . ?
C27 C28 H28C 109.5 . . ?
H28A C28 H28C 109.5 . . ?
H28B C28 H28C 109.5 . . ?

loop_
_geom_bond_atom_site_label_1
_geom_bond_atom_site_label_2
_geom_bond_distance
_geom_bond_site_symmetry_2
_geom_bond_publ_flag
O1 C2 1.240(10) . ?
O2 C3 1.231(9) . ?
O3 C5 1.359(8) . ?
O3 C13 1.422(9) . ?
O4 C7 1.370(8) . ?
O4 C21 1.444(9) . ?
O5 C10 1.240(9) . ?
O6 C11 1.209(10) . ?
N1 C2 1.337(10) . ?
N1 N2 1.373(8) . ?
N1 H1 0.8600 . ?
N2 C3 1.330(9) . ?
N2 H2 0.8600 . ?
N3 C10 1.305(9) . ?
N3 N4 1.376(8) . ?
N3 H3 0.8600 . ?
N4 C11 1.330(10) . ?
N4 H4 0.8600 . ?
C1 C2 1.496(11) . ?
C1 H1A 0.9600 . ?
C1 H1B 0.9600 . ?
C1 H1C 0.9600 . ?
C3 C4 1.478(10) . ?
C4 C9 1.366(9) . ?
C4 C5 1.420(10) . ?
C5 C6 1.378(10) . ?
C6 C7 1.369(9) . ?
C6 H6 0.9300 . ?
C7 C8 1.408(10) . ?
C8 C9 1.375(10) . ?
C8 C10 1.490(10) . ?
C9 H9 0.9300 . ?
C11 C12 1.503(12) . ?
C12 H12A 0.9600 . ?
C12 H12B 0.9602 . ?
C12 H12C 0.9600 . ?
C13 C14 1.519(7) . ?
C13 H13A 0.9700 . ?
C13 H13B 0.9700 . ?
C14 C15 1.513(9) . ?
C14 H14A 0.9700 . ?
C14 H14B 0.9700 . ?
C15 C16 1.449(9) . ?
C15 H15A 0.9700 . ?
C15 H15B 0.9700 . ?
C16 C17 1.530(9) . ?
C16 H16A 0.9700 . ?
C16 H16B 0.9700 . ?
C17 C18 1.500(9) . ?
C17 H17A 0.9700 . ?
C17 H17B 0.9700 . ?
C18 C19 1.485(10) . ?
C18 H18A 0.9700 . ?
C18 H18B 0.9700 . ?
C19 C20 1.530(9) . ?
C19 H19A 0.9700 . ?
C19 H19B 0.9700 . ?
C20 H20A 0.9600 . ?
C20 H20B 0.9600 . ?
C20 H20C 0.9600 . ?
C21 C22 1.514(8) . ?
C21 H21A 0.9700 . ?
C21 H21B 0.9700 . ?
C22 C23 1.522(8) . ?
C22 H22A 0.9700 . ?
C22 H22B 0.9700 . ?
C23 C24 1.520(8) . ?
C23 H23A 0.9700 . ?
C23 H23B 0.9700 . ?
C24 C25 1.530(9) . ?
C24 H24A 0.9700 . ?
C24 H24B 0.9700 . ?
C25 C26 1.499(9) . ?
C25 H25A 0.9700 . ?
C25 H25B 0.9700 . ?
C26 C27 1.529(9) . ?
C26 H26A 0.9700 . ?
C26 H26B 0.9700 . ?
C27 C28 1.510(9) . ?
C27 H27A 0.9700 . ?
C27 H27B 0.9700 . ?
C28 H28A 0.9600 . ?
C28 H28B 0.9600 . ?
C28 H28C 0.9600 . ?

loop_
_geom_torsion_atom_site_label_1
_geom_torsion_atom_site_label_2
_geom_torsion_atom_site_label_3
_geom_torsion_atom_site_label_4
_geom_torsion
_geom_torsion_site_symmetry_1
_geom_torsion_site_symmetry_2
_geom_torsion_site_symmetry_3
_geom_torsion_site_symmetry_4
_geom_torsion_publ_flag
C2 N1 N2 C3 168.7(8) . . . . ?
C10 N3 N4 C11 179.3(8) . . . . ?
N2 N1 C2 O1 -1.3(13) . . . . ?
N2 N1 C2 C1 178.7(8) . . . . ?
N1 N2 C3 O2 3.3(12) . . . . ?
N1 N2 C3 C4 180.0(7) . . . . ?
O2 C3 C4 C9 0.8(11) . . . . ?
N2 C3 C4 C9 -175.9(7) . . . . ?
O2 C3 C4 C5 -179.3(8) . . . . ?
N2 C3 C4 C5 4.0(12) . . . . ?
C13 O3 C5 C6 -0.5(11) . . . . ?
C13 O3 C5 C4 179.9(7) . . . . ?
C9 C4 C5 O3 179.2(7) . . . . ?
C3 C4 C5 O3 -0.8(11) . . . . ?
C9 C4 C5 C6 -0.4(11) . . . . ?
C3 C4 C5 C6 179.6(7) . . . . ?
O3 C5 C6 C7 179.4(7) . . . . ?
C4 C5 C6 C7 -1.0(12) . . . . ?
C5 C6 C7 O4 179.7(7) . . . . ?
C5 C6 C7 C8 1.5(12) . . . . ?
C21 O4 C7 C6 5.5(12) . . . . ?
C21 O4 C7 C8 -176.2(7) . . . . ?
C6 C7 C8 C9 -0.5(12) . . . . ?
O4 C7 C8 C9 -178.8(7) . . . . ?
C6 C7 C8 C10 -177.1(8) . . . . ?
O4 C7 C8 C10 4.6(12) . . . . ?
C5 C4 C9 C8 1.4(12) . . . . ?
C3 C4 C9 C8 -178.6(7) . . . . ?
C7 C8 C9 C4 -1.0(12) . . . . ?
C10 C8 C9 C4 175.9(8) . . . . ?
N4 N3 C10 O5 -3.4(13) . . . . ?
N4 N3 C10 C8 176.1(7) . . . . ?
C9 C8 C10 O5 2.6(12) . . . . ?
C7 C8 C10 O5 179.1(8) . . . . ?
C9 C8 C10 N3 -176.9(8) . . . . ?
C7 C8 C10 N3 -0.3(12) . . . . ?
N3 N4 C11 O6 -5.7(15) . . . . ?
N3 N4 C11 C12 172.3(8) . . . . ?
C5 O3 C13 C14 177.2(7) . . . . ?
O3 C13 C14 C15 -168.2(11) . . . . ?
C13 C14 C15 C16 -29(2) . . . . ?
C14 C15 C16 C17 177.1(13) . . . . ?
C15 C16 C17 C18 152.4(16) . . . . ?
C16 C17 C18 C19 107(2) . . . . ?
C17 C18 C19 C20 -172.8(17) . . . . ?
C7 O4 C21 C22 175.6(7) . . . . ?
O4 C21 C22 C23 -172.1(9) . . . . ?
C21 C22 C23 C24 173.2(10) . . . . ?
C22 C23 C24 C25 -178.8(11) . . . . ?
C23 C24 C25 C26 174.6(13) . . . . ?
C24 C25 C26 C27 -176.0(15) . . . . ?
C25 C26 C27 C28 -168.4(17) . . . . ?

loop_
_cod_related_entry_id
_cod_related_entry_database
_cod_related_entry_code
1 ChemSpider 21122732
